data_4066831
loop_
_publ_author_name
'Qiu, Zaozao'
'Deng, Liang'
'Chan, Hoi-Shan'
'Xie, Zuowei'

_publ_section_title
;
 Synthesis and Structural Characterization of Group 10
 Metal&#x2212;Carboryne Complexes
;
_journal_issue 20
_journal_name_full Organometallics
_journal_page_first 4541
_journal_paper_doi 10.1021/om100669x
_journal_volume 29
_journal_year 2010
_chemical_formula_sum 'C38 H38 B10 I2 Ni P2'
_chemical_formula_weight 977.23
_chemical_name_systematic
; 
 ? 
;
_space_group_IT_number 2
_symmetry_cell_setting triclinic
_symmetry_space_group_name_Hall '-P 1'
_symmetry_space_group_name_H-M 'P -1'
_atom_sites_solution_hydrogens geom
_atom_sites_solution_primary direct
_atom_sites_solution_secondary difmap
_audit_creation_method SHELXL-97
_cell_angle_alpha 71.936(3)
_cell_angle_beta 78.406(3)
_cell_angle_gamma 71.484(2)
_cell_formula_units_Z 2
_cell_length_a 12.5971(16)
_cell_length_b 12.6150(16)
_cell_length_c 14.9923(19)
_cell_measurement_reflns_used 969
_cell_measurement_temperature 293(2)
_cell_measurement_theta_max 26.47
_cell_measurement_theta_min 2.88
_cell_volume 2133.9(5)
_computing_cell_refinement 'BRUKER SMART CCD DIFFRACTOMETER'
_computing_data_collection 'BRUKER SMART CCD DIFFRACTOMETER'
_computing_data_reduction 'BRUKER SMART CCD DIFFRACTOMETER'
_computing_molecular_graphics 'SIEMENS SHELXTL'
_computing_publication_material 'SIEMENS SHELXTL'
_computing_structure_refinement 'SHELXL-97 (Sheldrick, 1997)'
_computing_structure_solution 'SHELXS-97 (Sheldrick, 1990)'
_diffrn_ambient_temperature 293(2)
_diffrn_measured_fraction_theta_full 0.993
_diffrn_measured_fraction_theta_max 0.993
_diffrn_measurement_device_type 'BRUKER SMART CCD DIFFRACTOMETER'
_diffrn_measurement_method 'OMEGA SCAN'
_diffrn_radiation_monochromator graphite
_diffrn_radiation_source 'fine-focus sealed tube'
_diffrn_radiation_type MoK\a
_diffrn_radiation_wavelength 0.71073
_diffrn_reflns_av_R_equivalents 0.0270
_diffrn_reflns_av_sigmaI/netI 0.0491
_diffrn_reflns_limit_h_max 14
_diffrn_reflns_limit_h_min -14
_diffrn_reflns_limit_k_max 11
_diffrn_reflns_limit_k_min -14
_diffrn_reflns_limit_l_max 17
_diffrn_reflns_limit_l_min -17
_diffrn_reflns_number 11579
_diffrn_reflns_theta_full 25.00
_diffrn_reflns_theta_max 25.00
_diffrn_reflns_theta_min 1.44
_exptl_absorpt_coefficient_mu 2.004
_exptl_absorpt_correction_T_max 1.0000
_exptl_absorpt_correction_T_min 0.679420
_exptl_absorpt_correction_type multi-scan
_exptl_crystal_colour Orange
_exptl_crystal_density_diffrn 1.521
_exptl_crystal_density_meas 0
_exptl_crystal_density_method 'not measured'
_exptl_crystal_description Block
_exptl_crystal_F_000 960
_exptl_crystal_size_max 0.40
_exptl_crystal_size_mid 0.30
_exptl_crystal_size_min 0.20
_refine_diff_density_max 0.575
_refine_diff_density_min -0.613
_refine_diff_density_rms 0.082
_refine_ls_extinction_method none
_refine_ls_goodness_of_fit_ref 1.095
_refine_ls_hydrogen_treatment riding
_refine_ls_matrix_type full
_refine_ls_number_parameters 478
_refine_ls_number_reflns 7460
_refine_ls_number_restraints 0
_refine_ls_restrained_S_all 1.095
_refine_ls_R_factor_all 0.0622
_refine_ls_R_factor_gt 0.0410
_refine_ls_shift/su_max 0.001
_refine_ls_shift/su_mean 0.000
_refine_ls_structure_factor_coef Fsqd
_refine_ls_weighting_details 'calc w=1/[\s^2^(Fo^2^)+(0.0401P)^2^+1.9531P] where P=(Fo^2^+2Fc^2^)/3'
_refine_ls_weighting_scheme calc
_refine_ls_wR_factor_gt 0.0977
_refine_ls_wR_factor_ref 0.1088
_reflns_number_gt 5454
_reflns_number_total 7460
_reflns_threshold_expression >2sigma(I)
_cod_data_source_file om100669x_si_001.cif
_cod_data_source_block 7
_cod_depositor_comments
;
The following automatic conversions were performed:

'_symmetry_cell_setting' value 'Triclinic' changed to 'triclinic'
according to /home/saulius/struct/CIF-dictionaries/cif_core.dic
dictionary named 'cif_core.dic' version 2.4.1 from 2010-06-29.

Automatic conversion script
Id: cif_fix_values 1715 2011-07-08 13:25:40Z adriana 
;
_cod_original_sg_symbol_H-M P-1
_cod_database_code 4066831

loop_
_symmetry_equiv_pos_as_xyz
'x, y, z'
'-x, -y, -z'

loop_
_atom_site_label
_atom_site_type_symbol
_atom_site_fract_x
_atom_site_fract_y
_atom_site_fract_z
_atom_site_U_iso_or_equiv
_atom_site_adp_type
_atom_site_occupancy
_atom_site_symmetry_multiplicity
_atom_site_calc_flag
_atom_site_refinement_flags
Ni1 Ni 0.60016(5) 0.40043(4) 0.77604(4) 0.03202(15) Uani 1 1 d .
I1 I 0.08371(3) 0.71840(4) 0.68686(4) 0.0931(2) Uani 1 1 d .
I2 I 0.30397(3) 0.92962(3) 0.57367(3) 0.05870(14) Uani 1 1 d .
P1 P 0.77868(10) 0.39533(10) 0.74020(9) 0.0364(3) Uani 1 1 d .
P2 P 0.58242(10) 0.22855(10) 0.86362(8) 0.0342(3) Uani 1 1 d .
B3 B 0.4753(5) 0.5169(5) 0.6357(4) 0.0426(13) Uani 1 1 d .
H3 H 0.5232 0.4575 0.5921 0.051 Uiso 1 1 calc R
B4 B 0.3381(5) 0.5158(5) 0.6895(4) 0.0455(14) Uani 1 1 d .
H4 H 0.2969 0.4552 0.6810 0.055 Uiso 1 1 calc R
B5 B 0.3167(5) 0.5527(5) 0.7983(4) 0.0449(14) Uani 1 1 d .
H5 H 0.2623 0.5152 0.8591 0.054 Uiso 1 1 calc R
B6 B 0.4406(5) 0.5795(5) 0.8130(4) 0.0399(13) Uani 1 1 d .
H6 H 0.4667 0.5603 0.8834 0.048 Uiso 1 1 calc R
B7 B 0.4909(5) 0.6582(5) 0.6119(4) 0.0432(14) Uani 1 1 d .
H7 H 0.5502 0.6906 0.5530 0.052 Uiso 1 1 calc R
B8 B 0.3629(5) 0.6368(5) 0.5950(4) 0.0480(15) Uani 1 1 d .
H8 H 0.3368 0.6574 0.5245 0.058 Uiso 1 1 calc R
B9 B 0.2640(5) 0.6581(5) 0.6967(4) 0.0456(14) Uani 1 1 d .
B10 B 0.3267(5) 0.6989(5) 0.7727(4) 0.0422(13) Uani 1 1 d .
H10 H 0.2777 0.7587 0.8156 0.051 Uiso 1 1 calc R
B11 B 0.4682(5) 0.6963(4) 0.7202(4) 0.0401(13) Uani 1 1 d .
H11 H 0.5128 0.7534 0.7298 0.048 Uiso 1 1 calc R
B12 B 0.3578(5) 0.7464(4) 0.6480(4) 0.0427(14) Uani 1 1 d .
C1 C 0.4454(4) 0.4804(4) 0.7557(3) 0.0332(10) Uani 1 1 d .
C2 C 0.5274(4) 0.5574(4) 0.7139(3) 0.0356(10) Uani 1 1 d .
C11 C 0.8014(4) 0.5192(4) 0.6433(4) 0.0478(13) Uani 1 1 d .
C12 C 0.8359(6) 0.5118(6) 0.5534(5) 0.084(2) Uani 1 1 d .
H12A H 0.8528 0.4411 0.5392 0.101 Uiso 1 1 calc R
C13 C 0.8458(8) 0.6112(7) 0.4824(5) 0.123(4) Uani 1 1 d .
H13A H 0.8690 0.6066 0.4204 0.148 Uiso 1 1 calc R
C14 C 0.8220(7) 0.7153(7) 0.5025(7) 0.118(4) Uani 1 1 d .
H14A H 0.8306 0.7804 0.4543 0.142 Uiso 1 1 calc R
C15 C 0.7862(6) 0.7247(6) 0.5909(6) 0.088(2) Uani 1 1 d .
H15A H 0.7692 0.7960 0.6042 0.106 Uiso 1 1 calc R
C16 C 0.7748(5) 0.6266(5) 0.6625(5) 0.0662(17) Uani 1 1 d .
H16A H 0.7492 0.6326 0.7239 0.079 Uiso 1 1 calc R
C21 C 0.8582(4) 0.2691(4) 0.6983(3) 0.0410(12) Uani 1 1 d .
C22 C 0.9658(4) 0.2051(4) 0.7207(4) 0.0515(13) Uani 1 1 d .
H22A H 1.0023 0.2292 0.7557 0.062 Uiso 1 1 calc R
C23 C 1.0189(5) 0.1057(5) 0.6912(4) 0.0662(17) Uani 1 1 d .
H23A H 1.0903 0.0619 0.7077 0.079 Uiso 1 1 calc R
C24 C 0.9669(6) 0.0720(5) 0.6380(5) 0.0756(19) Uani 1 1 d .
H24A H 1.0037 0.0056 0.6178 0.091 Uiso 1 1 calc R
C25 C 0.8605(7) 0.1347(6) 0.6136(5) 0.086(2) Uani 1 1 d .
H25A H 0.8257 0.1114 0.5767 0.103 Uiso 1 1 calc R
C26 C 0.8066(5) 0.2324(5) 0.6450(4) 0.0608(15) Uani 1 1 d .
H26A H 0.7342 0.2744 0.6299 0.073 Uiso 1 1 calc R
C31 C 0.8551(4) 0.3926(4) 0.8324(3) 0.0385(11) Uani 1 1 d .
C32 C 0.8212(4) 0.3432(4) 0.9264(4) 0.0455(12) Uani 1 1 d .
H32A H 0.7577 0.3158 0.9417 0.055 Uiso 1 1 calc R
C33 C 0.8807(5) 0.3347(5) 0.9964(4) 0.0599(15) Uani 1 1 d .
H33A H 0.8572 0.3018 1.0590 0.072 Uiso 1 1 calc R
C34 C 0.9752(5) 0.3745(5) 0.9749(5) 0.0647(16) Uani 1 1 d .
H34A H 1.0152 0.3685 1.0228 0.078 Uiso 1 1 calc R
C35 C 1.0100(5) 0.4225(6) 0.8833(5) 0.0685(17) Uani 1 1 d .
H35A H 1.0738 0.4494 0.8688 0.082 Uiso 1 1 calc R
C36 C 0.9503(4) 0.4314(5) 0.8120(4) 0.0537(14) Uani 1 1 d .
H36A H 0.9747 0.4640 0.7496 0.064 Uiso 1 1 calc R
C41 C 0.5565(4) 0.1427(4) 0.7969(3) 0.0377(11) Uani 1 1 d .
C42 C 0.5070(5) 0.1968(4) 0.7142(4) 0.0622(16) Uani 1 1 d .
H42A H 0.4874 0.2772 0.6925 0.075 Uiso 1 1 calc R
C43 C 0.4864(6) 0.1324(5) 0.6638(4) 0.076(2) Uani 1 1 d .
H43A H 0.4510 0.1700 0.6093 0.091 Uiso 1 1 calc R
C44 C 0.5172(6) 0.0146(5) 0.6925(4) 0.0695(18) Uani 1 1 d .
H44A H 0.5052 -0.0282 0.6567 0.083 Uiso 1 1 calc R
C45 C 0.5653(6) -0.0395(5) 0.7734(4) 0.0664(17) Uani 1 1 d .
H45A H 0.5852 -0.1200 0.7939 0.080 Uiso 1 1 calc R
C46 C 0.5851(5) 0.0228(4) 0.8257(4) 0.0544(14) Uani 1 1 d .
H46A H 0.6181 -0.0160 0.8813 0.065 Uiso 1 1 calc R
C51 C 0.4557(4) 0.2571(4) 0.9459(3) 0.0371(11) Uani 1 1 d .
C52 C 0.3645(4) 0.2158(4) 0.9504(4) 0.0473(13) Uani 1 1 d .
H52A H 0.3684 0.1681 0.9127 0.057 Uiso 1 1 calc R
C53 C 0.2678(5) 0.2449(5) 1.0105(4) 0.0554(14) Uani 1 1 d .
H53A H 0.2071 0.2168 1.0128 0.066 Uiso 1 1 calc R
C54 C 0.2609(5) 0.3149(5) 1.0664(4) 0.0594(15) Uani 1 1 d .
H54A H 0.1954 0.3344 1.1065 0.071 Uiso 1 1 calc R
C55 C 0.3513(5) 0.3570(4) 1.0636(4) 0.0511(13) Uani 1 1 d .
H55A H 0.3470 0.4043 1.1017 0.061 Uiso 1 1 calc R
C56 C 0.4475(4) 0.3277(4) 1.0033(3) 0.0438(12) Uani 1 1 d .
H56A H 0.5081 0.3558 1.0012 0.053 Uiso 1 1 calc R
C61 C 0.6890(4) 0.1246(4) 0.9378(3) 0.0404(12) Uani 1 1 d .
C62 C 0.6730(5) 0.0992(5) 1.0357(4) 0.0580(15) Uani 1 1 d .
H62A H 0.6053 0.1350 1.0662 0.070 Uiso 1 1 calc R
C63 C 0.7580(6) 0.0204(6) 1.0884(5) 0.0754(19) Uani 1 1 d .
H63A H 0.7472 0.0045 1.1540 0.090 Uiso 1 1 calc R
C64 C 0.8570(6) -0.0338(6) 1.0448(6) 0.079(2) Uani 1 1 d .
H64A H 0.9132 -0.0868 1.0805 0.094 Uiso 1 1 calc R
C65 C 0.8732(5) -0.0102(5) 0.9494(5) 0.0689(18) Uani 1 1 d .
H65A H 0.9409 -0.0472 0.9198 0.083 Uiso 1 1 calc R
C66 C 0.7909(4) 0.0678(4) 0.8957(4) 0.0538(14) Uani 1 1 d .
H66A H 0.8036 0.0827 0.8303 0.065 Uiso 1 1 calc R

loop_
_atom_site_aniso_label
_atom_site_aniso_U_11
_atom_site_aniso_U_22
_atom_site_aniso_U_33
_atom_site_aniso_U_23
_atom_site_aniso_U_13
_atom_site_aniso_U_12
Ni1 0.0315(3) 0.0256(3) 0.0366(3) -0.0043(2) -0.0080(2) -0.0059(2)
I1 0.0378(2) 0.0614(3) 0.1542(5) 0.0109(3) -0.0262(3) -0.00746(19)
I2 0.0577(2) 0.02885(18) 0.0763(3) -0.00236(16) -0.01417(19) -0.00106(15)
P1 0.0337(6) 0.0321(6) 0.0386(7) -0.0043(5) -0.0041(5) -0.0076(5)
P2 0.0382(6) 0.0276(6) 0.0377(7) -0.0055(5) -0.0111(5) -0.0093(5)
B3 0.046(3) 0.035(3) 0.045(3) -0.013(3) -0.011(3) -0.001(3)
B4 0.046(3) 0.033(3) 0.062(4) -0.012(3) -0.026(3) -0.004(3)
B5 0.039(3) 0.033(3) 0.058(4) -0.007(3) -0.001(3) -0.012(2)
B6 0.046(3) 0.035(3) 0.042(3) -0.010(2) -0.005(3) -0.015(2)
B7 0.040(3) 0.031(3) 0.045(3) -0.001(2) -0.001(3) -0.004(2)
B8 0.055(4) 0.033(3) 0.052(4) -0.010(3) -0.020(3) 0.000(3)
B9 0.034(3) 0.033(3) 0.063(4) -0.008(3) -0.005(3) -0.005(2)
B10 0.045(3) 0.029(3) 0.047(3) -0.013(2) 0.002(3) -0.004(2)
B11 0.040(3) 0.026(3) 0.053(4) -0.007(2) -0.001(3) -0.014(2)
B12 0.036(3) 0.027(3) 0.059(4) -0.005(3) -0.011(3) -0.004(2)
C1 0.033(2) 0.027(2) 0.040(3) -0.0080(19) -0.007(2) -0.0085(19)
C2 0.035(2) 0.031(2) 0.040(3) -0.008(2) -0.007(2) -0.007(2)
C11 0.037(3) 0.043(3) 0.049(3) -0.001(2) 0.002(2) -0.006(2)
C12 0.101(5) 0.056(4) 0.060(4) 0.004(3) 0.012(4) -0.008(4)
C13 0.146(8) 0.087(6) 0.066(5) 0.013(4) 0.039(5) 0.000(6)
C14 0.101(6) 0.062(5) 0.124(8) 0.036(5) 0.035(6) -0.019(4)
C15 0.080(5) 0.044(4) 0.116(7) 0.009(4) 0.000(5) -0.019(3)
C16 0.061(4) 0.047(3) 0.075(4) 0.005(3) -0.001(3) -0.017(3)
C21 0.041(3) 0.036(3) 0.037(3) -0.003(2) -0.002(2) -0.006(2)
C22 0.045(3) 0.047(3) 0.052(3) -0.004(3) -0.004(3) -0.008(2)
C23 0.059(4) 0.054(4) 0.068(4) -0.017(3) -0.001(3) 0.005(3)
C24 0.088(5) 0.054(4) 0.073(4) -0.028(3) 0.004(4) 0.000(4)
C25 0.096(6) 0.083(5) 0.095(5) -0.053(4) -0.021(4) -0.011(4)
C26 0.069(4) 0.051(3) 0.058(4) -0.020(3) -0.021(3) 0.003(3)
C31 0.034(2) 0.035(2) 0.049(3) -0.013(2) -0.005(2) -0.010(2)
C32 0.040(3) 0.051(3) 0.048(3) -0.014(2) -0.001(2) -0.016(2)
C33 0.057(4) 0.071(4) 0.050(3) -0.018(3) -0.009(3) -0.013(3)
C34 0.060(4) 0.074(4) 0.071(4) -0.032(4) -0.024(3) -0.010(3)
C35 0.054(4) 0.079(4) 0.087(5) -0.025(4) -0.015(3) -0.031(3)
C36 0.044(3) 0.061(3) 0.059(4) -0.010(3) -0.004(3) -0.024(3)
C41 0.042(3) 0.033(2) 0.039(3) -0.007(2) -0.010(2) -0.011(2)
C42 0.096(5) 0.030(3) 0.066(4) -0.010(3) -0.038(3) -0.011(3)
C43 0.126(6) 0.055(4) 0.061(4) -0.011(3) -0.051(4) -0.025(4)
C44 0.111(5) 0.052(3) 0.063(4) -0.017(3) -0.026(4) -0.034(4)
C45 0.103(5) 0.034(3) 0.073(4) -0.009(3) -0.033(4) -0.024(3)
C46 0.078(4) 0.033(3) 0.057(3) -0.005(2) -0.028(3) -0.017(3)
C51 0.040(3) 0.028(2) 0.042(3) -0.002(2) -0.011(2) -0.010(2)
C52 0.046(3) 0.035(3) 0.061(3) -0.008(2) -0.013(3) -0.011(2)
C53 0.045(3) 0.047(3) 0.072(4) -0.013(3) -0.006(3) -0.014(3)
C54 0.051(3) 0.059(4) 0.055(4) -0.006(3) 0.003(3) -0.010(3)
C55 0.061(4) 0.048(3) 0.043(3) -0.014(2) -0.003(3) -0.012(3)
C56 0.048(3) 0.041(3) 0.043(3) -0.006(2) -0.005(2) -0.018(2)
C61 0.044(3) 0.031(2) 0.048(3) 0.000(2) -0.018(2) -0.016(2)
C62 0.067(4) 0.052(3) 0.054(4) -0.005(3) -0.022(3) -0.014(3)
C63 0.095(5) 0.072(4) 0.058(4) 0.004(3) -0.046(4) -0.020(4)
C64 0.061(4) 0.066(4) 0.102(6) 0.010(4) -0.049(4) -0.015(4)
C65 0.050(3) 0.047(3) 0.101(5) 0.003(3) -0.028(3) -0.012(3)
C66 0.048(3) 0.043(3) 0.065(4) 0.003(3) -0.014(3) -0.016(3)

loop_
_atom_type_symbol
_atom_type_description
_atom_type_scat_dispersion_real
_atom_type_scat_dispersion_imag
_atom_type_scat_source
C C 0.0033 0.0016 'International Tables Vol C Tables 4.2.6.8 and 6.1.1.4'
H H 0.0000 0.0000 'International Tables Vol C Tables 4.2.6.8 and 6.1.1.4'
B B 0.0013 0.0007 'International Tables Vol C Tables 4.2.6.8 and 6.1.1.4'
P P 0.1023 0.0942 'International Tables Vol C Tables 4.2.6.8 and 6.1.1.4'
Ni Ni 0.3393 1.1124 'International Tables Vol C Tables 4.2.6.8 and 6.1.1.4'
I I -0.4742 1.8119 'International Tables Vol C Tables 4.2.6.8 and 6.1.1.4'

loop_
_geom_angle_atom_site_label_1
_geom_angle_atom_site_label_2
_geom_angle_atom_site_label_3
_geom_angle
C2 Ni1 C1 47.57(18)
C2 Ni1 P1 102.22(14)
C1 Ni1 P1 148.97(13)
C2 Ni1 P2 147.75(14)
C1 Ni1 P2 100.36(13)
P1 Ni1 P2 110.03(5)
C21 P1 C31 105.2(2)
C21 P1 C11 104.9(2)
C31 P1 C11 104.4(2)
C21 P1 Ni1 110.95(17)
C31 P1 Ni1 118.11(16)
C11 P1 Ni1 112.24(16)
C41 P2 C51 105.4(2)
C41 P2 C61 103.3(2)
C51 P2 C61 104.4(2)
C41 P2 Ni1 113.42(15)
C51 P2 Ni1 105.99(14)
C61 P2 Ni1 122.88(15)
C1 B3 C2 53.8(3)
C1 B3 B8 104.9(4)
C2 B3 B8 104.3(4)
C1 B3 B4 58.8(3)
C2 B3 B4 102.5(4)
B8 B3 B4 61.4(3)
C1 B3 B7 102.1(4)
C2 B3 B7 58.0(3)
B8 B3 B7 61.1(3)
B4 B3 B7 109.3(4)
C1 B4 B3 59.2(3)
C1 B4 B9 102.9(4)
B3 B4 B9 107.9(4)
C1 B4 B5 58.3(3)
B3 B4 B5 109.0(4)
B9 B4 B5 59.7(3)
C1 B4 B8 103.4(4)
B3 B4 B8 59.2(3)
B9 B4 B8 60.6(3)
B5 B4 B8 108.7(4)
C1 B5 B9 103.2(4)
C1 B5 B6 58.9(3)
B9 B5 B6 107.0(4)
C1 B5 B4 58.6(3)
B9 B5 B4 59.8(3)
B6 B5 B4 108.6(4)
C1 B5 B10 103.5(4)
B9 B5 B10 59.9(3)
B6 B5 B10 59.1(3)
B4 B5 B10 108.2(4)
C2 B6 C1 54.2(3)
C2 B6 B11 58.8(3)
C1 B6 B11 102.8(4)
C2 B6 B10 105.2(4)
C1 B6 B10 105.0(4)
B11 B6 B10 61.2(3)
C2 B6 B5 102.9(4)
C1 B6 B5 58.5(3)
B11 B6 B5 109.5(4)
B10 B6 B5 61.5(3)
C2 B7 B3 59.4(3)
C2 B7 B11 58.4(3)
B3 B7 B11 108.8(4)
C2 B7 B12 102.8(4)
B3 B7 B12 106.5(4)
B11 B7 B12 59.6(3)
C2 B7 B8 103.7(4)
B3 B7 B8 58.9(3)
B11 B7 B8 108.0(4)
B12 B7 B8 59.5(3)
B3 B8 B12 107.6(4)
B3 B8 B4 59.4(3)
B12 B8 B4 106.6(4)
B3 B8 B7 59.9(3)
B12 B8 B7 59.8(3)
B4 B8 B7 106.7(4)
B3 B8 B9 106.7(4)
B12 B8 B9 59.6(3)
B4 B8 B9 59.0(3)
B7 B8 B9 107.0(4)
B5 B9 B4 60.5(3)
B5 B9 B12 108.2(4)
B4 B9 B12 107.7(4)
B5 B9 B10 61.1(3)
B4 B9 B10 109.7(4)
B12 B9 B10 60.1(3)
B5 B9 B8 109.1(4)
B4 B9 B8 60.5(3)
B12 B9 B8 59.6(3)
B10 B9 B8 109.1(4)
B5 B9 I1 120.0(4)
B4 B9 I1 119.2(4)
B12 B9 I1 124.2(3)
B10 B9 I1 122.0(4)
B8 B9 I1 120.9(4)
B6 B10 B12 106.5(4)
B6 B10 B9 106.5(4)
B12 B10 B9 59.8(3)
B6 B10 B11 59.3(3)
B12 B10 B11 59.4(3)
B9 B10 B11 106.8(4)
B6 B10 B5 59.4(3)
B12 B10 B5 106.4(4)
B9 B10 B5 59.0(3)
B11 B10 B5 106.3(4)
C2 B11 B6 59.0(3)
C2 B11 B12 103.2(4)
B6 B11 B12 107.2(4)
C2 B11 B7 58.3(3)
B6 B11 B7 108.8(4)
B12 B11 B7 60.2(3)
C2 B11 B10 104.1(4)
B6 B11 B10 59.5(3)
B12 B11 B10 60.0(3)
B7 B11 B10 109.0(4)
B11 B12 B8 109.3(4)
B11 B12 B9 108.0(4)
B8 B12 B9 60.8(3)
B11 B12 B7 60.1(3)
B8 B12 B7 60.6(3)
B9 B12 B7 108.5(4)
B11 B12 B10 60.6(3)
B8 B12 B10 110.2(4)
B9 B12 B10 60.1(3)
B7 B12 B10 109.4(4)
B11 B12 I2 119.8(3)
B8 B12 I2 121.3(4)
B9 B12 I2 123.6(3)
B7 B12 I2 120.0(3)
B10 B12 I2 120.7(3)
C2 C1 B5 113.3(3)
C2 C1 B4 113.1(4)
B5 C1 B4 63.2(3)
C2 C1 B6 62.8(3)
B5 C1 B6 62.6(3)
B4 C1 B6 115.5(4)
C2 C1 B3 63.5(3)
B5 C1 B3 115.6(4)
B4 C1 B3 62.1(3)
B6 C1 B3 117.5(4)
C2 C1 Ni1 65.9(2)
B5 C1 Ni1 147.9(3)
B4 C1 Ni1 148.6(3)
B6 C1 Ni1 92.5(3)
B3 C1 Ni1 93.3(3)
C1 C2 B7 113.0(4)
C1 C2 B11 112.7(4)
B7 C2 B11 63.2(3)
C1 C2 B6 63.0(3)
B7 C2 B6 115.6(4)
B11 C2 B6 62.3(3)
C1 C2 B3 62.7(3)
B7 C2 B3 62.5(3)
B11 C2 B3 115.3(4)
B6 C2 B3 116.9(4)
C1 C2 Ni1 66.5(2)
B7 C2 Ni1 148.3(3)
B11 C2 Ni1 148.1(3)
B6 C2 Ni1 92.9(3)
B3 C2 Ni1 93.2(3)
C12 C11 C16 119.3(5)
C12 C11 P1 122.5(5)
C16 C11 P1 118.1(4)
C11 C12 C13 119.3(7)
C14 C13 C12 120.9(7)
C15 C14 C13 120.7(7)
C14 C15 C16 119.1(7)
C15 C16 C11 120.7(6)
C26 C21 C22 118.7(5)
C26 C21 P1 118.0(4)
C22 C21 P1 123.2(4)
C23 C22 C21 120.2(6)
C24 C23 C22 120.0(6)
C23 C24 C25 121.1(6)
C24 C25 C26 118.8(7)
C25 C26 C21 121.1(6)
C36 C31 C32 118.3(5)
C36 C31 P1 122.2(4)
C32 C31 P1 119.3(4)
C33 C32 C31 120.5(5)
C32 C33 C34 120.4(6)
C35 C34 C33 120.0(6)
C34 C35 C36 119.9(5)
C31 C36 C35 120.9(5)
C42 C41 C46 117.5(4)
C42 C41 P2 120.1(4)
C46 C41 P2 122.4(4)
C43 C42 C41 120.4(5)
C44 C43 C42 121.0(5)
C45 C44 C43 119.3(5)
C44 C45 C46 120.8(5)
C45 C46 C41 120.9(5)
C52 C51 C56 118.4(5)
C52 C51 P2 122.7(4)
C56 C51 P2 118.8(4)
C53 C52 C51 120.5(5)
C54 C53 C52 120.4(5)
C53 C54 C55 120.2(5)
C56 C55 C54 119.1(5)
C55 C56 C51 121.3(5)
C66 C61 C62 117.8(5)
C66 C61 P2 119.5(4)
C62 C61 P2 122.8(4)
C61 C62 C63 120.1(6)
C64 C63 C62 120.5(6)
C65 C64 C63 119.8(6)
C64 C65 C66 120.8(6)
C65 C66 C61 121.0(6)

loop_
_geom_bond_atom_site_label_1
_geom_bond_atom_site_label_2
_geom_bond_distance
Ni1 C2 1.917(4)
Ni1 C1 1.926(4)
Ni1 P1 2.1895(13)
Ni1 P2 2.2135(13)
I1 B9 2.174(6)
I2 B12 2.181(5)
P1 C21 1.814(5)
P1 C31 1.822(5)
P1 C11 1.829(5)
P2 C41 1.818(5)
P2 C51 1.822(5)
P2 C61 1.826(5)
B3 C1 1.708(7)
B3 C2 1.721(7)
B3 B8 1.755(8)
B3 B4 1.757(8)
B3 B7 1.773(8)
B4 C1 1.701(7)
B4 B9 1.767(8)
B4 B5 1.779(9)
B4 B8 1.794(8)
B5 C1 1.696(7)
B5 B9 1.766(8)
B5 B6 1.766(8)
B5 B10 1.804(7)
B6 C2 1.700(7)
B6 C1 1.703(7)
B6 B11 1.757(7)
B6 B10 1.762(8)
B7 C2 1.695(7)
B7 B11 1.778(9)
B7 B12 1.780(8)
B7 B8 1.794(9)
B8 B12 1.775(8)
B8 B9 1.797(9)
B9 B12 1.776(8)
B9 B10 1.781(9)
B10 B12 1.781(8)
B10 B11 1.792(8)
B11 C2 1.697(7)
B11 B12 1.769(8)
C1 C2 1.550(6)
C11 C12 1.352(8)
C11 C16 1.395(8)
C12 C13 1.393(9)
C13 C14 1.366(12)
C14 C15 1.341(11)
C15 C16 1.390(8)
C21 C26 1.380(7)
C21 C22 1.386(7)
C22 C23 1.381(8)
C23 C24 1.357(9)
C24 C25 1.379(10)
C25 C26 1.379(8)
C31 C36 1.380(7)
C31 C32 1.393(7)
C32 C33 1.367(7)
C33 C34 1.378(8)
C34 C35 1.362(8)
C35 C36 1.384(8)
C41 C42 1.382(7)
C41 C46 1.384(6)
C42 C43 1.374(8)
C43 C44 1.360(8)
C44 C45 1.350(8)
C45 C46 1.372(7)
C51 C52 1.386(6)
C51 C56 1.388(7)
C52 C53 1.381(7)
C53 C54 1.368(8)
C54 C55 1.389(8)
C55 C56 1.380(7)
C61 C66 1.390(7)
C61 C62 1.390(7)
C62 C63 1.392(8)
C63 C64 1.363(9)
C64 C65 1.354(9)
C65 C66 1.373(7)
